data_2235740
loop_
_publ_author_name
'Kargar, Hadi'
'Kia, Reza'
'Tahir, Muhammad Nawaz'

_publ_section_title
;
 (<i>E</i>)-4-Amino-<i>N</i>'-(2-hydroxy-5-methoxybenzylidene)benzohydrazide
 monohydrate
;
_journal_coeditor_code BQ2366
_journal_issue 8
_journal_name_full 'Acta Crystallographica Section E'
_journal_page_first o2321
_journal_page_last o2322
_journal_paper_doi 10.1107/S1600536812026633
_journal_volume 68
_journal_year 2012
_chemical_formula_iupac 'C15 H15 N3 O3, H2 O'
_chemical_formula_moiety 'C15 H15 N3 O3, H2 O'
_chemical_formula_sum 'C15 H17 N3 O4'
_chemical_formula_weight 303.32
_chemical_name_systematic
;
(<i>E</i>)-4-Amino-<i>N</i>'-(2-hydroxy-5-methoxybenzylidene)benzohydrazide
monohydrate
;
_space_group_IT_number 4
_symmetry_cell_setting monoclinic
_symmetry_space_group_name_Hall 'P 2yb'
_symmetry_space_group_name_H-M 'P 1 21 1'
_atom_sites_solution_hydrogens geom
_atom_sites_solution_primary direct
_atom_sites_solution_secondary difmap
_audit_creation_method SHELXL-97
_cell_angle_alpha 90.00
_cell_angle_beta 98.459(4)
_cell_angle_gamma 90.00
_cell_formula_units_Z 2
_cell_length_a 4.7376(5)
_cell_length_b 13.270(2)
_cell_length_c 11.7265(16)
_cell_measurement_reflns_used 873
_cell_measurement_temperature 291(2)
_cell_measurement_theta_max 28.45
_cell_measurement_theta_min 2.45
_cell_volume 729.20(17)
_computing_cell_refinement 'SAINT (Bruker, 2005)'
_computing_data_collection 'APEX2 (Bruker, 2005)'
_computing_data_reduction 'SAINT (Bruker, 2005)'
_computing_molecular_graphics 'SHELXTL (Sheldrick, 2008)'
_computing_publication_material 'SHELXTL (Sheldrick, 2008) and PLATON (Spek, 2009)'
_computing_structure_refinement 'SHELXL97 (Sheldrick, 2008)'
_computing_structure_solution 'SHELXS97 (Sheldrick, 2008)'
_diffrn_ambient_temperature 291(2)
_diffrn_measured_fraction_theta_full 0.999
_diffrn_measured_fraction_theta_max 0.999
_diffrn_measurement_device_type
;
Bruker SMART APEXII CCD area-detector
;
_diffrn_measurement_method '\f and \w scans'
_diffrn_radiation_monochromator graphite
_diffrn_radiation_source 'fine-focus sealed tube'
_diffrn_radiation_type MoK\a
_diffrn_radiation_wavelength 0.71073
_diffrn_reflns_av_R_equivalents 0.0280
_diffrn_reflns_av_sigmaI/netI 0.0271
_diffrn_reflns_limit_h_max 6
_diffrn_reflns_limit_h_min -5
_diffrn_reflns_limit_k_max 17
_diffrn_reflns_limit_k_min -17
_diffrn_reflns_limit_l_max 15
_diffrn_reflns_limit_l_min -15
_diffrn_reflns_number 6511
_diffrn_reflns_theta_full 27.16
_diffrn_reflns_theta_max 27.16
_diffrn_reflns_theta_min 1.76
_diffrn_standards_number 0
_exptl_absorpt_coefficient_mu 0.102
_exptl_absorpt_correction_T_max 0.9819
_exptl_absorpt_correction_T_min 0.9720
_exptl_absorpt_correction_type multi-scan
_exptl_absorpt_process_details '(<i>SADABS</i>; Bruker, 2005)'
_exptl_crystal_colour white
_exptl_crystal_density_diffrn 1.381
_exptl_crystal_density_method 'not measured'
_exptl_crystal_description prism
_exptl_crystal_F_000 320
_exptl_crystal_size_max 0.28
_exptl_crystal_size_mid 0.20
_exptl_crystal_size_min 0.18
_refine_diff_density_max 0.137
_refine_diff_density_min -0.129
_refine_ls_extinction_method none
_refine_ls_goodness_of_fit_ref 1.033
_refine_ls_hydrogen_treatment constr
_refine_ls_matrix_type full
_refine_ls_number_parameters 200
_refine_ls_number_reflns 1679
_refine_ls_number_restraints 1
_refine_ls_restrained_S_all 1.032
_refine_ls_R_factor_all 0.0446
_refine_ls_R_factor_gt 0.0353
_refine_ls_shift/su_max 0.000
_refine_ls_shift/su_mean 0.000
_refine_ls_structure_factor_coef Fsqd
_refine_ls_weighting_details 'calc w=1/[\s^2^(Fo^2^)+(0.0414P)^2^+0.0579P] where P=(Fo^2^+2Fc^2^)/3'
_refine_ls_weighting_scheme calc
_refine_ls_wR_factor_gt 0.0796
_refine_ls_wR_factor_ref 0.0852
_reflns_number_gt 1433
_reflns_number_total 1679
_reflns_threshold_expression I>2\s(I)
_cod_data_source_file bq2366.cif
_cod_data_source_block I
_cod_original_cell_volume 729.18(17)
_cod_original_sg_symbol_H-M 'P 21'
_cod_database_code 2235740
_cod_database_fobs_code 2235740

loop_
_symmetry_equiv_pos_as_xyz
'x, y, z'
'-x, y+1/2, -z'

loop_
_atom_site_type_symbol
_atom_site_label
_atom_site_fract_x
_atom_site_fract_y
_atom_site_fract_z
_atom_site_U_iso_or_equiv
_atom_site_adp_type
_atom_site_calc_flag
_atom_site_refinement_flags
_atom_site_occupancy
_atom_site_symmetry_multiplicity
O O1 0.2636(4) 0.77661(14) -0.05541(17) 0.0508(5) Uani d . 1 1
O O2 -0.2127(4) 0.80740(14) 0.21112(17) 0.0525(5) Uani d . 1 1
H H2 -0.1070 0.7823 0.1570 0.079 Uiso d R 1 1
O O3 -0.7483(4) 0.51216(16) 0.43124(16) 0.0576(6) Uani d . 1 1
O O1W 0.2220(4) 0.39655(14) 0.06445(17) 0.0554(5) Uani d . 1 1
H H1W1 0.3915 0.3618 0.0655 0.083 Uiso d R 1 1
H H2W1 0.0724 0.3628 0.0602 0.083 Uiso d R 1 1
N N1 0.9460(5) 0.49031(19) -0.3593(2) 0.0563(6) Uani d . 1 1
H H1N1 1.0085 0.5262 -0.4186 0.084 Uiso d R 1 1
H H2N1 1.0325 0.4284 -0.3229 0.084 Uiso d R 1 1
N N2 0.1583(4) 0.62403(16) 0.01294(17) 0.0385(5) Uani d . 1 1
H H2N 0.1776 0.5530 0.0164 0.046 Uiso d R 1 1
N N3 -0.0003(4) 0.66404(16) 0.09130(17) 0.0380(5) Uani d . 1 1
C C1 0.4541(4) 0.6311(2) -0.1357(2) 0.0343(5) Uani d . 1 1
C C2 0.5460(5) 0.53219(18) -0.1196(2) 0.0389(6) Uani d . 1 1
H H2A 0.4945 0.4956 -0.0582 0.047 Uiso calc R 1 1
C C3 0.7107(5) 0.48700(19) -0.1917(2) 0.0424(6) Uani d . 1 1
H H3A 0.7718 0.4209 -0.1778 0.051 Uiso calc R 1 1
C C4 0.7876(5) 0.5391(2) -0.2859(2) 0.0409(6) Uani d . 1 1
C C5 0.6937(6) 0.6372(2) -0.3037(2) 0.0470(6) Uani d . 1 1
H H5A 0.7407 0.6732 -0.3664 0.056 Uiso calc R 1 1
C C6 0.5309(5) 0.6824(2) -0.2298(2) 0.0439(6) Uani d . 1 1
H H6A 0.4714 0.7487 -0.2432 0.053 Uiso calc R 1 1
C C7 0.2861(5) 0.68406(19) -0.0575(2) 0.0359(5) Uani d . 1 1
C C8 -0.1204(5) 0.59925(19) 0.1497(2) 0.0388(6) Uani d . 1 1
H H8A -0.0947 0.5309 0.1370 0.047 Uiso calc R 1 1
C C9 -0.2965(5) 0.6304(2) 0.2356(2) 0.0357(5) Uani d . 1 1
C C10 -0.3358(5) 0.7308(2) 0.2623(2) 0.0386(5) Uani d . 1 1
C C11 -0.5064(5) 0.7548(2) 0.3461(2) 0.0462(7) Uani d . 1 1
H H11A -0.5315 0.8219 0.3651 0.055 Uiso calc R 1 1
C C12 -0.6366(6) 0.6808(2) 0.4005(2) 0.0459(7) Uani d . 1 1
H H12A -0.7489 0.6981 0.4562 0.055 Uiso calc R 1 1
C C13 -0.6028(5) 0.5804(2) 0.3732(2) 0.0421(6) Uani d . 1 1
C C14 -0.4317(5) 0.5551(2) 0.2919(2) 0.0404(6) Uani d . 1 1
H H14A -0.4058 0.4877 0.2743 0.049 Uiso calc R 1 1
C C15 -0.7400(8) 0.4101(3) 0.3976(3) 0.0687(9) Uani d . 1 1
H H15A -0.8667 0.3713 0.4372 0.103 Uiso calc R 1 1
H H15B -0.5491 0.3848 0.4169 0.103 Uiso calc R 1 1
H H15C -0.7986 0.4047 0.3159 0.103 Uiso calc R 1 1

loop_
_atom_site_aniso_label
_atom_site_aniso_U_11
_atom_site_aniso_U_22
_atom_site_aniso_U_33
_atom_site_aniso_U_12
_atom_site_aniso_U_13
_atom_site_aniso_U_23
O1 0.0495(10) 0.0383(11) 0.0708(13) 0.0017(8) 0.0294(9) -0.0014(9)
O2 0.0604(11) 0.0439(11) 0.0593(12) -0.0043(9) 0.0290(10) -0.0038(9)
O3 0.0680(13) 0.0610(13) 0.0512(12) -0.0032(10) 0.0335(10) 0.0064(9)
O1W 0.0532(11) 0.0398(10) 0.0783(14) -0.0022(9) 0.0271(10) 0.0019(9)
N1 0.0682(15) 0.0580(15) 0.0502(13) 0.0072(13) 0.0343(12) -0.0005(12)
N2 0.0362(10) 0.0410(11) 0.0421(11) 0.0000(10) 0.0183(9) -0.0052(10)
N3 0.0316(10) 0.0471(12) 0.0378(11) 0.0012(9) 0.0138(8) -0.0056(9)
C1 0.0305(11) 0.0378(13) 0.0363(12) -0.0033(10) 0.0101(9) -0.0029(10)
C2 0.0437(13) 0.0367(13) 0.0406(13) -0.0007(11) 0.0199(11) 0.0026(10)
C3 0.0483(14) 0.0364(14) 0.0460(14) 0.0041(11) 0.0182(12) 0.0000(11)
C4 0.0390(13) 0.0484(15) 0.0385(13) -0.0013(11) 0.0161(11) -0.0050(11)
C5 0.0570(15) 0.0480(16) 0.0407(14) -0.0011(13) 0.0227(12) 0.0104(12)
C6 0.0526(15) 0.0372(14) 0.0452(14) 0.0025(12) 0.0184(12) 0.0028(11)
C7 0.0282(11) 0.0386(14) 0.0421(14) -0.0011(10) 0.0093(10) -0.0026(11)
C8 0.0372(12) 0.0430(14) 0.0386(13) 0.0039(10) 0.0135(10) -0.0034(10)
C9 0.0293(11) 0.0459(14) 0.0331(12) 0.0025(11) 0.0084(9) -0.0032(11)
C10 0.0365(13) 0.0452(14) 0.0356(12) 0.0012(11) 0.0103(10) -0.0003(11)
C11 0.0495(15) 0.0501(17) 0.0412(14) 0.0055(12) 0.0143(12) -0.0084(12)
C12 0.0466(14) 0.0589(18) 0.0353(13) 0.0068(13) 0.0166(11) -0.0042(13)
C13 0.0413(14) 0.0544(16) 0.0326(13) 0.0031(12) 0.0118(11) 0.0027(12)
C14 0.0422(13) 0.0427(14) 0.0391(13) 0.0072(11) 0.0148(11) -0.0014(11)
C15 0.091(2) 0.0530(19) 0.070(2) -0.0032(17) 0.0381(19) 0.0106(16)

loop_
_atom_type_symbol
_atom_type_description
_atom_type_scat_dispersion_real
_atom_type_scat_dispersion_imag
_atom_type_scat_source
C C 0.0033 0.0016 'International Tables Vol C Tables 4.2.6.8 and 6.1.1.4'
H H 0.0000 0.0000 'International Tables Vol C Tables 4.2.6.8 and 6.1.1.4'
N N 0.0061 0.0033 'International Tables Vol C Tables 4.2.6.8 and 6.1.1.4'
O O 0.0106 0.0060 'International Tables Vol C Tables 4.2.6.8 and 6.1.1.4'

loop_
_geom_angle_atom_site_label_1
_geom_angle_atom_site_label_2
_geom_angle_atom_site_label_3
_geom_angle
C10 O2 H2 110.2
C13 O3 C15 117.1(2)
H1W1 O1W H2W1 117.5
C4 N1 H1N1 119.3
C4 N1 H2N1 110.4
H1N1 N1 H2N1 126.4
C7 N2 N3 121.2(2)
C7 N2 H2N 124.2
N3 N2 H2N 114.5
C8 N3 N2 115.2(2)
C2 C1 C6 117.3(2)
C2 C1 C7 123.5(2)
C6 C1 C7 119.2(2)
C3 C2 C1 121.7(2)
C3 C2 H2A 119.1
C1 C2 H2A 119.1
C2 C3 C4 120.7(2)
C2 C3 H3A 119.7
C4 C3 H3A 119.7
C5 C4 N1 122.6(2)
C5 C4 C3 118.1(2)
N1 C4 C3 119.3(2)
C6 C5 C4 120.8(2)
C6 C5 H5A 119.6
C4 C5 H5A 119.6
C5 C6 C1 121.5(2)
C5 C6 H6A 119.3
C1 C6 H6A 119.3
O1 C7 N2 121.8(2)
O1 C7 C1 122.8(2)
N2 C7 C1 115.4(2)
N3 C8 C9 121.5(2)
N3 C8 H8A 119.3
C9 C8 H8A 119.3
C10 C9 C14 119.5(2)
C10 C9 C8 122.5(2)
C14 C9 C8 118.0(2)
O2 C10 C9 122.7(2)
O2 C10 C11 118.1(2)
C9 C10 C11 119.2(2)
C12 C11 C10 120.8(3)
C12 C11 H11A 119.6
C10 C11 H11A 119.6
C11 C12 C13 120.6(2)
C11 C12 H12A 119.7
C13 C12 H12A 119.7
O3 C13 C14 124.7(3)
O3 C13 C12 115.8(2)
C14 C13 C12 119.5(2)
C13 C14 C9 120.5(2)
C13 C14 H14A 119.8
C9 C14 H14A 119.8
O3 C15 H15A 109.5
O3 C15 H15B 109.5
H15A C15 H15B 109.5
O3 C15 H15C 109.5
H15A C15 H15C 109.5
H15B C15 H15C 109.5

loop_
_geom_bond_atom_site_label_1
_geom_bond_atom_site_label_2
_geom_bond_distance
O1 C7 1.233(3)
O2 C10 1.355(3)
O2 H2 0.9261
O3 C13 1.377(3)
O3 C15 1.413(4)
O1W H1W1 0.9247
O1W H2W1 0.8339
N1 C4 1.383(3)
N1 H1N1 0.9272
N1 H2N1 0.9864
N2 C7 1.353(3)
N2 N3 1.376(3)
N2 H2N 0.9473
N3 C8 1.284(3)
C1 C2 1.387(3)
C1 C6 1.390(3)
C1 C7 1.478(3)
C2 C3 1.370(3)
C2 H2A 0.9300
C3 C4 1.396(3)
C3 H3A 0.9300
C4 C5 1.383(4)
C5 C6 1.379(3)
C5 H5A 0.9300
C6 H6A 0.9300
C8 C9 1.459(3)
C8 H8A 0.9300
C9 C10 1.387(4)
C9 C14 1.403(4)
C10 C11 1.398(3)
C11 C12 1.366(4)
C11 H11A 0.9300
C12 C13 1.386(4)
C12 H12A 0.9300
C13 C14 1.381(3)
C14 H14A 0.9300
C15 H15A 0.9600
C15 H15B 0.9600
C15 H15C 0.9600

loop_
_geom_hbond_atom_site_label_D
_geom_hbond_atom_site_label_H
_geom_hbond_atom_site_label_A
_geom_hbond_site_symmetry_A
_geom_hbond_distance_DH
_geom_hbond_distance_HA
_geom_hbond_distance_DA
_geom_hbond_angle_DHA
_geom_hbond_publ_flag
O1W H1W1 O1 2_645 0.9200 2.0000 2.926(3) 174 y
O2 H2 N3 . 0.9300 1.8500 2.650(3) 143 y
O1W H2W1 O1 2_545 0.8300 1.9500 2.787(3) 176 y
N2 H2N O1W . 0.9500 2.1500 3.084(3) 167 y
N1 H1N1 O3 1_754 0.9300 2.2500 3.043(3) 143 y
N1 H2N1 O2 2_645 0.9900 2.1700 3.141(3) 169 y
C2 H2A O1W . 0.9300 2.4500 3.351(3) 163 y
C8 H8A O1W . 0.9300 2.5600 3.368(3) 146 y

loop_
_geom_torsion_atom_site_label_1
_geom_torsion_atom_site_label_2
_geom_torsion_atom_site_label_3
_geom_torsion_atom_site_label_4
_geom_torsion
C7 N2 N3 C8 177.2(2)
C6 C1 C2 C3 1.3(3)
C7 C1 C2 C3 -177.5(2)
C1 C2 C3 C4 -1.2(4)
C2 C3 C4 C5 0.2(4)
C2 C3 C4 N1 -177.9(2)
N1 C4 C5 C6 178.6(3)
C3 C4 C5 C6 0.6(4)
C4 C5 C6 C1 -0.5(4)
C2 C1 C6 C5 -0.4(4)
C7 C1 C6 C5 178.4(2)
N3 N2 C7 O1 -0.8(4)
N3 N2 C7 C1 178.87(19)
C2 C1 C7 O1 162.1(2)
C6 C1 C7 O1 -16.6(4)
C2 C1 C7 N2 -17.6(3)
C6 C1 C7 N2 163.7(2)
N2 N3 C8 C9 -179.7(2)
N3 C8 C9 C10 -2.5(3)
N3 C8 C9 C14 177.0(2)
C14 C9 C10 O2 -179.8(2)
C8 C9 C10 O2 -0.3(4)
C14 C9 C10 C11 0.9(3)
C8 C9 C10 C11 -179.6(2)
O2 C10 C11 C12 179.8(2)
C9 C10 C11 C12 -0.8(4)
C10 C11 C12 C13 -0.2(4)
C15 O3 C13 C14 -5.6(4)
C15 O3 C13 C12 174.2(3)
C11 C12 C13 O3 -178.6(2)
C11 C12 C13 C14 1.2(4)
O3 C13 C14 C9 178.7(2)
C12 C13 C14 C9 -1.1(4)
C10 C9 C14 C13 0.0(3)
C8 C9 C14 C13 -179.4(2)

loop_
_cod_related_entry_id
_cod_related_entry_database
_cod_related_entry_code
1 ChemSpider 30657938
